data_7055592
loop_
_publ_author_name
'Mazej, Zoran'
'Goreshnik, Evgeny A.'

_publ_section_title
;
 Largest perfluorometallate [Ti10F45]5&#x2212;oligomer and polymeric
 ([Ti3F13]&#x2212;)\\infty and ([TiF5]&#x2212;)\\infty anions prepared as
 [XeF5]+salts
;
_journal_issue 9
_journal_name_full 'New J. Chem.'
_journal_page_first 7320
_journal_paper_doi 10.1039/C6NJ00955G
_journal_volume 40
_journal_year 2016
_chemical_absolute_configuration unk
_chemical_formula_moiety 'F45 Ti10, 5(F5 Xe)'
_chemical_formula_sum 'F70 Ti10 Xe5'
_chemical_formula_weight 2465.04
_space_group_crystal_system orthorhombic
_space_group_IT_number 36
_space_group_name_Hall 'C 2c -2'
_space_group_name_H-M_alt 'C m c 21'
_symmetry_space_group_name_Hall 'C 2c -2'
_symmetry_space_group_name_H-M 'C m c 21'
_audit_creation_date 2015-07-17
_audit_creation_method
;
  Olex2 1.2-ac2
  (compiled 2012.03.27 svn.r2268, GUI svn.r4156)
;
_cell_angle_alpha 90
_cell_angle_beta 90
_cell_angle_gamma 90
_cell_formula_units_Z 4
_cell_length_a 18.8980(4)
_cell_length_b 16.7388(4)
_cell_length_c 17.3542(4)
_cell_measurement_reflns_used 6155
_cell_measurement_temperature 296
_cell_measurement_theta_max 28.4910
_cell_measurement_theta_min 4.2720
_cell_volume 5489.7(2)
_computing_cell_refinement
;
CrysAlisPro, Agilent Technologies,
Version 1.171.37.35 (release 13-08-2014 CrysAlis171 .NET)
(compiled Aug 13 2014,18:06:01)
;
_computing_data_collection
;
CrysAlisPro, Agilent Technologies,
Version 1.171.37.35 (release 13-08-2014 CrysAlis171 .NET)
(compiled Aug 13 2014,18:06:01)
;
_computing_data_reduction
;
CrysAlisPro, Agilent Technologies,
Version 1.171.37.35 (release 13-08-2014 CrysAlis171 .NET)
(compiled Aug 13 2014,18:06:01)
;
_computing_molecular_graphics
;
Crystal Impact GbR, Bonn, Germany (2004-2005) DIAMOND v3.1.
;
_computing_publication_material
;
O. V. Dolomanov, L. J. Bourhis, R. J. Gildea, J. A. K. Howard and H. Puschmann,
OLEX2: a complete structure solution, refinement and analysis program.
J. Appl. Cryst. (2009). 42, 339-341.
;
_computing_structure_refinement
;
 SHELXL-2014/7 (Sheldrick, 2014)
;
_computing_structure_solution
;
SHELXS, G.M. Sheldrick, Acta Cryst.
(2008). A64, 112-122
;
_diffrn_ambient_environment air
_diffrn_ambient_temperature 296
_diffrn_detector 'CCD plate'
_diffrn_detector_area_resol_mean 10.6426
_diffrn_detector_type Atlas
_diffrn_measured_fraction_theta_full 0.9732
_diffrn_measured_fraction_theta_max 0.7236
_diffrn_measurement_details
;
  1 omega   -6.00   70.00   1.0000   14.9750
omega____ theta____ kappa____ phi______ frames
    -        9.0022   57.0000   90.0000 76

  2 omega  -47.00   16.00   1.0000   14.9750
omega____ theta____ kappa____ phi______ frames
    -        9.0022  -57.0000  -90.0000 63
;
_diffrn_measurement_device 'four-circle diffractometer'
_diffrn_measurement_device_type 'New Gemini, Dual, Cu at zero, Atlas'
_diffrn_measurement_method '\w scans'
_diffrn_orient_matrix_UB_11 0.0346905000
_diffrn_orient_matrix_UB_12 0.0123536000
_diffrn_orient_matrix_UB_13 -0.0100552000
_diffrn_orient_matrix_UB_21 0.0142427000
_diffrn_orient_matrix_UB_22 -0.0270451000
_diffrn_orient_matrix_UB_23 0.0273732000
_diffrn_orient_matrix_UB_31 0.0014612000
_diffrn_orient_matrix_UB_32 -0.0301714000
_diffrn_orient_matrix_UB_33 -0.0286644000
_diffrn_radiation_monochromator graphite
_diffrn_radiation_probe x-ray
_diffrn_radiation_type 'Mo K\a'
_diffrn_radiation_wavelength 0.71073
_diffrn_reflns_av_R_equivalents 0.0198
_diffrn_reflns_av_unetI/netI 0.0295
_diffrn_reflns_limit_h_max 17
_diffrn_reflns_limit_h_min -25
_diffrn_reflns_limit_k_max 22
_diffrn_reflns_limit_k_min -17
_diffrn_reflns_limit_l_max 20
_diffrn_reflns_limit_l_min -22
_diffrn_reflns_number 9865
_diffrn_reflns_theta_full 25.000000
_diffrn_reflns_theta_max 28.93
_diffrn_reflns_theta_min 3.46
_diffrn_source 'Enhance (Mo) X-ray Source'
_exptl_absorpt_coefficient_mu 4.651
_exptl_absorpt_correction_T_max 0.342
_exptl_absorpt_correction_T_min 0.236
_exptl_absorpt_correction_type analytical
_exptl_absorpt_process_details
;
CrysAlisPro, Agilent Technologies,
Version 1.171.37.35 (release 13-08-2014 CrysAlis171 .NET)
(compiled Aug 13 2014,18:06:01)
Analytical numeric absorption correction using a multifaceted crystal
            model based on expressions derived by R.C. Clark & J.S. Reid.
(Clark, R. C. & Reid, J. S. (1995). Acta Cryst. A51, 887-897)
Empirical absorption correction using spherical harmonics,
 implemented in SCALE3 ABSPACK scaling algorithm.
;
_exptl_crystal_colour colourless
_exptl_crystal_colour_primary colourless
_exptl_crystal_density_diffrn 2.9595
_exptl_crystal_description block
_exptl_crystal_F_000 4479.8
_exptl_crystal_size_max 0.5668
_exptl_crystal_size_mid 0.3907
_exptl_crystal_size_min 0.3511
_refine_diff_density_max 2.306
_refine_diff_density_min -1.459
_refine_diff_density_rms 0.136
_refine_ls_abs_structure_details
;
 Flack x determined using 1995 quotients [(I+)-(I-)]/[(I+)+(I-)]
 (Parsons, Flack and Wagner, Acta Cryst. B69 (2013) 249-259).
;
_refine_ls_abs_structure_Flack -0.039(9)
_refine_ls_d_res_high 0.734698
_refine_ls_d_res_low 5.895666
_refine_ls_extinction_coef 0.00029(3)
_refine_ls_extinction_expression Fc^*^=kFc[1+0.001xFc^2^\l^3^/sin(2\q)]^-1/4^
_refine_ls_extinction_method 'SHELXL-2014/7 (Sheldrick 2014'
_refine_ls_goodness_of_fit_ref 1.027
_refine_ls_hydrogen_treatment undef
_refine_ls_matrix_type full
_refine_ls_number_parameters 403
_refine_ls_number_reflns 5429
_refine_ls_number_restraints 10
_refine_ls_restrained_S_all 1.043
_refine_ls_R_factor_all 0.0380
_refine_ls_R_factor_gt 0.0350
_refine_ls_shift/su_max 0.001
_refine_ls_shift/su_mean 0.000
_refine_ls_structure_factor_coef Fsqd
_refine_ls_weighting_details 'w=1/[\s^2^(Fo^2^)+(0.0436P)^2^+31.6035P] where P=(Fo^2^+2Fc^2^)/3'
_refine_ls_weighting_scheme calc
_refine_ls_wR_factor_gt 0.0833
_refine_ls_wR_factor_ref 0.0857
_reflns_Friedel_coverage 0.610
_reflns_limit_h_max 25
_reflns_limit_h_min -25
_reflns_limit_k_max 22
_reflns_limit_k_min -21
_reflns_limit_l_max 20
_reflns_limit_l_min -22
_reflns_number_gt 5148
_reflns_number_total 5429
_reflns_threshold_expression I>=2u(I)
_cod_data_source_file c6nj00955g4.cif
_cod_data_source_block (XeF5)5Ti10F45_capp2
_cod_depositor_comments 'Adding full bibliography for 7055592--7055594.cif.'
_cod_database_code 7055592
_chemical_oxdiff_formula 'Xe5 Ti10 F70'
_reflns_odcompleteness_completeness 97.32
_reflns_odcompleteness_iscentric 1
_reflns_odcompleteness_theta 26.32

loop_
_space_group_symop_id
_space_group_symop_operation_xyz
1 x,y,z
2 -x,-y,z+1/2
3 -x,y,z
4 x,-y,z+1/2
5 x+1/2,y+1/2,z
6 -x+1/2,-y+1/2,z+1/2
7 -x+1/2,y+1/2,z
8 x+1/2,-y+1/2,z+1/2

loop_
_atom_site_label
_atom_site_type_symbol
_atom_site_fract_x
_atom_site_fract_y
_atom_site_fract_z
_atom_site_U_iso_or_equiv
_atom_site_adp_type
_atom_site_occupancy
_atom_site_site_symmetry_order
_atom_site_calc_flag
_atom_site_refinement_flags_posn
_atom_site_refinement_flags_adp
_atom_site_refinement_flags_occupancy
Xe1 Xe 0.69668(3) 0.98291(3) 0.96567(4) 0.03711(17) Uani 1 1 d . . .
Xe2 Xe 0.84056(4) 0.73421(5) 0.73023(5) 0.0528(2) Uani 1 1 d D . .
Xe3 Xe 0.5000 0.49411(6) 0.52290(6) 0.0472(3) Uani 1 2 d S T P
Ti1 Ti 0.60057(11) 0.57413(10) 0.74330(11) 0.0393(4) Uani 1 1 d . . .
Ti2 Ti 0.5000 0.82981(11) 0.97491(13) 0.0211(4) Uani 1 2 d S T P
Ti3 Ti 0.60055(13) 0.72822(11) 0.58527(12) 0.0455(5) Uani 1 1 d . . .
Ti4 Ti 0.66015(8) 0.88724(9) 0.72980(10) 0.0265(3) Uani 1 1 d . . .
Ti5 Ti 0.5000 0.98438(12) 0.81809(14) 0.0245(4) Uani 1 2 d S T P
Ti6 Ti 0.66130(8) 0.73381(9) 0.88639(9) 0.0236(3) Uani 1 1 d . . .
F1A F 0.6025(5) 0.4924(4) 0.8070(5) 0.073(2) Uani 1 1 d . . .
F1B F 0.5743(5) 0.5206(4) 0.6579(4) 0.064(2) Uani 1 1 d . . .
F1C F 0.5000 0.5901(5) 0.7685(5) 0.045(2) Uani 1 2 d S T P
F1D F 0.5873(4) 0.6745(3) 0.6855(3) 0.0407(14) Uani 1 1 d . . .
F1E F 0.6155(3) 0.6475(3) 0.8324(3) 0.0342(12) Uani 1 1 d . . .
F1F F 0.6907(4) 0.5788(6) 0.7241(6) 0.086(3) Uani 1 1 d . . .
F2A F 0.5000 0.7727(5) 1.0594(5) 0.044(2) Uani 1 2 d S T P
F2B F 0.5680(2) 0.7556(3) 0.9274(3) 0.0274(10) Uani 1 1 d . . .
F2C F 0.5712(3) 0.8941(3) 1.0003(4) 0.0424(14) Uani 1 1 d . . .
F2D F 0.5000 0.8800(4) 0.8719(4) 0.0281(15) Uani 1 2 d S T P
F3A F 0.6906(5) 0.7072(5) 0.5928(8) 0.109(4) Uani 1 1 d . . .
F3B F 0.5000 0.7543(5) 0.5991(5) 0.050(2) Uani 1 2 d S T P
F3C F 0.6056(7) 0.7853(5) 0.5025(4) 0.098(4) Uani 1 1 d . . .
F3D F 0.5745(5) 0.6361(4) 0.5398(4) 0.075(2) Uani 1 1 d . . .
F3E F 0.6154(3) 0.8258(3) 0.6504(3) 0.0373(12) Uani 1 1 d . . .
F4A F 0.7421(3) 0.8321(4) 0.7151(4) 0.0579(19) Uani 1 1 d . . .
F4B F 0.6915(3) 0.9371(4) 0.8153(4) 0.0457(15) Uani 1 1 d . . .
F4C F 0.6805(4) 0.9655(4) 0.6673(4) 0.0484(16) Uani 1 1 d . . .
F4D F 0.6300(3) 0.7999(3) 0.7988(3) 0.0293(11) Uani 1 1 d . . .
F4E F 0.5675(3) 0.9313(3) 0.7491(3) 0.0313(12) Uani 1 1 d . . .
F5A F 0.5000 1.0690(5) 0.7606(6) 0.052(2) Uani 1 2 d S T P
F5B F 0.4283(4) 1.0126(4) 0.8785(4) 0.0479(15) Uani 1 1 d . . .
F6A F 0.6799(3) 0.6722(3) 0.9638(4) 0.0453(14) Uani 1 1 d . . .
F6B F 0.6923(3) 0.8247(3) 0.9305(4) 0.0400(13) Uani 1 1 d . . .
F6C F 0.7427(3) 0.7163(4) 0.8325(4) 0.0448(14) Uani 1 1 d . . .
F11 F 0.7530(4) 1.0457(4) 1.0240(4) 0.0600(19) Uani 1 1 d . . .
F12 F 0.7068(3) 0.9202(4) 1.0511(4) 0.0441(15) Uani 1 1 d . . .
F13 F 0.7839(4) 0.9476(5) 0.9339(4) 0.066(2) Uani 1 1 d . . .
F14 F 0.7072(5) 1.0685(4) 0.9007(4) 0.070(3) Uani 1 1 d . . .
F15 F 0.6304(4) 1.0408(3) 1.0172(4) 0.0515(16) Uani 1 1 d . . .
F21 F 0.8698(9) 0.7979(11) 0.7907(11) 0.100(2) Uani 0.551(19) 1 d D . P
F22 F 0.8783(7) 0.8365(9) 0.7215(11) 0.100(2) Uani 0.632(18) 1 d D . P
F23 F 0.8495(17) 0.798(2) 0.6434(19) 0.100(2) Uani 0.31(2) 1 d D . P
F24 F 0.8335(8) 0.7372(13) 0.6272(9) 0.100(2) Uani 0.64(2) 1 d D . P
F25 F 0.8373(19) 0.644(2) 0.668(2) 0.100(2) Uani 0.26(2) 1 d D . P
F26 F 0.8318(7) 0.6269(9) 0.7297(14) 0.100(2) Uani 0.634(19) 1 d D . P
F27 F 0.8602(13) 0.6514(17) 0.7959(17) 0.100(2) Uani 0.39(2) 1 d D . P
F28 F 0.8814(8) 0.7179(13) 0.8268(10) 0.100(2) Uani 0.58(2) 1 d D . P
F29 F 0.9306(4) 0.7128(6) 0.7066(6) 0.088(3) Uani 1 1 d . . .
F31 F 0.5000 0.5538(6) 0.4335(7) 0.080(4) Uani 1 2 d S T P
F32 F 0.5000 0.4154(7) 0.4506(7) 0.079(4) Uani 1 2 d S T P
F33 F 0.5000 0.4061(5) 0.5843(7) 0.067(3) Uani 1 2 d S T P
F34 F 0.5948(4) 0.4791(4) 0.5103(5) 0.072(2) Uani 1 1 d . . .

loop_
_atom_site_aniso_label
_atom_site_aniso_U_11
_atom_site_aniso_U_22
_atom_site_aniso_U_33
_atom_site_aniso_U_23
_atom_site_aniso_U_13
_atom_site_aniso_U_12
Xe1 0.0407(3) 0.0359(3) 0.0347(3) 0.0009(3) -0.0068(3) -0.0189(3)
Xe2 0.0320(3) 0.0576(4) 0.0688(5) 0.0038(4) 0.0180(3) 0.0124(3)
Xe3 0.0513(5) 0.0359(4) 0.0544(6) -0.0249(4) 0.000 0.000
Ti1 0.0509(10) 0.0229(8) 0.0439(11) -0.0041(7) 0.0007(9) 0.0108(8)
Ti2 0.0184(9) 0.0188(8) 0.0260(11) -0.0012(8) 0.000 0.000
Ti3 0.0722(14) 0.0283(8) 0.0360(10) -0.0061(7) 0.0215(10) 0.0002(9)
Ti4 0.0229(7) 0.0275(7) 0.0290(8) 0.0075(6) 0.0028(7) -0.0026(6)
Ti5 0.0281(10) 0.0164(9) 0.0290(12) 0.0010(8) 0.000 0.000
Ti6 0.0192(7) 0.0228(7) 0.0288(8) 0.0058(6) 0.0011(6) 0.0046(6)
F1A 0.108(7) 0.029(3) 0.081(6) 0.010(3) -0.006(5) 0.019(4)
F1B 0.105(6) 0.036(3) 0.052(4) -0.019(3) 0.003(4) 0.009(4)
F1C 0.053(5) 0.034(4) 0.048(5) -0.011(4) 0.000 0.000
F1D 0.064(4) 0.020(2) 0.038(3) -0.001(2) 0.003(3) 0.004(3)
F1E 0.041(3) 0.023(2) 0.039(3) 0.000(2) 0.004(2) -0.003(2)
F1F 0.054(4) 0.122(8) 0.083(6) -0.015(6) 0.014(5) 0.041(5)
F2A 0.063(6) 0.045(5) 0.025(4) 0.012(3) 0.000 0.000
F2B 0.019(2) 0.021(2) 0.042(3) 0.005(2) 0.003(2) 0.0042(19)
F2C 0.040(3) 0.031(3) 0.056(4) -0.006(2) -0.015(3) -0.007(2)
F2D 0.036(4) 0.017(3) 0.031(4) 0.004(3) 0.000 0.000
F3A 0.071(6) 0.067(5) 0.190(12) 0.012(7) 0.068(7) 0.023(5)
F3B 0.076(7) 0.032(4) 0.043(5) -0.004(4) 0.000 0.000
F3C 0.196(12) 0.058(4) 0.038(4) 0.003(3) 0.045(6) -0.020(6)
F3D 0.134(8) 0.037(3) 0.053(5) -0.019(3) 0.012(5) 0.002(4)
F3E 0.045(3) 0.030(3) 0.037(3) 0.003(2) 0.004(3) 0.002(2)
F4A 0.033(3) 0.073(5) 0.068(5) 0.020(4) 0.019(3) 0.017(3)
F4B 0.043(3) 0.050(3) 0.044(3) 0.008(3) -0.021(3) -0.016(3)
F4C 0.059(4) 0.045(3) 0.041(4) 0.016(3) 0.002(3) -0.013(3)
F4D 0.027(2) 0.028(2) 0.033(3) 0.009(2) 0.000(2) 0.001(2)
F4E 0.030(2) 0.031(3) 0.033(3) 0.003(2) -0.001(2) 0.003(2)
F5A 0.067(6) 0.024(4) 0.065(6) 0.015(4) 0.000 0.000
F5B 0.054(4) 0.043(3) 0.047(4) -0.008(3) 0.014(3) 0.016(3)
F6A 0.046(3) 0.046(3) 0.043(3) 0.016(3) -0.010(3) 0.017(3)
F6B 0.038(3) 0.042(3) 0.040(3) -0.001(2) -0.010(3) -0.010(3)
F6C 0.027(3) 0.051(3) 0.055(4) 0.012(3) 0.016(3) 0.011(3)
F11 0.072(5) 0.063(4) 0.045(4) -0.001(3) -0.015(4) -0.044(4)
F12 0.052(4) 0.041(3) 0.039(3) 0.001(2) -0.011(3) -0.006(3)
F13 0.040(4) 0.102(6) 0.055(4) -0.014(4) 0.000(3) -0.024(4)
F14 0.105(7) 0.048(4) 0.057(5) 0.019(3) -0.027(4) -0.048(4)
F15 0.066(4) 0.036(3) 0.052(4) -0.017(3) -0.010(3) 0.002(3)
F21 0.057(4) 0.125(6) 0.117(6) 0.016(5) 0.017(4) 0.013(4)
F22 0.057(4) 0.125(6) 0.117(6) 0.016(5) 0.017(4) 0.013(4)
F23 0.057(4) 0.125(6) 0.117(6) 0.016(5) 0.017(4) 0.013(4)
F24 0.057(4) 0.125(6) 0.117(6) 0.016(5) 0.017(4) 0.013(4)
F25 0.057(4) 0.125(6) 0.117(6) 0.016(5) 0.017(4) 0.013(4)
F26 0.057(4) 0.125(6) 0.117(6) 0.016(5) 0.017(4) 0.013(4)
F27 0.057(4) 0.125(6) 0.117(6) 0.016(5) 0.017(4) 0.013(4)
F28 0.057(4) 0.125(6) 0.117(6) 0.016(5) 0.017(4) 0.013(4)
F29 0.033(3) 0.118(7) 0.113(8) 0.022(6) 0.034(4) 0.028(4)
F31 0.135(12) 0.054(6) 0.050(6) -0.025(5) 0.000 0.000
F32 0.089(8) 0.060(6) 0.087(9) -0.055(6) 0.000 0.000
F33 0.086(8) 0.030(4) 0.085(8) -0.017(5) 0.000 0.000
F34 0.055(4) 0.061(4) 0.100(6) -0.039(4) 0.011(4) 0.003(4)

loop_
_atom_type_symbol
_atom_type_scat_dispersion_real
_atom_type_scat_dispersion_imag
_atom_type_scat_source
_atom_type_scat_dispersion_source
F 0.01794 0.01033 'International Tables Volume C Table 6.1.1.4 (pp. 500-502)' 'Henke, Gullikson and Davis, At. Data and Nucl. Data Tables, 1993, 54, 2'
Xe -0.30582 2.04728 'International Tables Volume C Table 6.1.1.4 (pp. 500-502)' 'Henke, Gullikson and Davis, At. Data and Nucl. Data Tables, 1993, 54, 2'
Ti 0.29130 0.45317 'International Tables Volume C Table 6.1.1.4 (pp. 500-502)' 'Henke, Gullikson and Davis, At. Data and Nucl. Data Tables, 1993, 54, 2'

loop_
_exptl_crystal_face_index_h
_exptl_crystal_face_index_k
_exptl_crystal_face_index_l
_exptl_crystal_face_perp_dist
_exptl_oxdiff_crystal_face_indexfrac_h
_exptl_oxdiff_crystal_face_indexfrac_k
_exptl_oxdiff_crystal_face_indexfrac_l
_exptl_oxdiff_crystal_face_x
_exptl_oxdiff_crystal_face_y
_exptl_oxdiff_crystal_face_z
-20 8 -13 0.1843 -19.9922 8.0072 -13.0089 -0.4638 -0.8574 0.1021
19 17 -1 0.1602 19.0012 16.9906 -0.9949 0.8791 -0.2161 -0.4563
-6 1 24 0.1413 -5.9990 1.0040 23.9857 -0.4369 0.5440 -0.7266
8 15 -17 0.1440 8.0036 14.9945 -16.9936 0.6338 -0.7567 0.0464
-24 10 5 0.2231 -23.9912 10.0098 4.9802 -0.7587 -0.4761 -0.4798
15 -15 -12 0.1952 14.9918 -15.0061 -11.9805 0.4552 0.2914 0.8181
-18 -11 -15 0.1820 -17.9990 -10.9924 -14.9997 -0.6094 -0.3697 0.7353
-12 3 21 0.1732 -11.9968 3.0062 20.9828 -0.5900 0.3222 -0.7097
17 13 -13 0.1656 17.0008 12.9910 -12.9894 0.8809 -0.4648 0.0052
-17 -14 13 0.1962 -17.0011 -13.9909 12.9898 -0.8932 0.4918 0.0249
14 4 20 0.1286 13.9974 3.9949 19.9979 0.3338 0.6387 -0.6733
-1 17 17 0.2322 -0.9946 17.0003 16.9856 0.0047 -0.0090 -1.0013
2 -17 -17 0.2018 1.9944 -17.0007 -16.9851 0.0300 0.0233 1.0027
20 -8 13 0.1843 19.9922 -8.0072 13.0089 0.4638 0.8574 -0.1021
-21 -13 7 0.1749 -20.9996 -12.9896 6.9897 -0.9592 0.2435 0.1609
-14 15 -14 0.1897 -13.9913 15.0040 -14.0076 -0.1592 -0.9885 -0.0716

loop_
_geom_angle_atom_site_label_1
_geom_angle_atom_site_label_2
_geom_angle_atom_site_label_3
_geom_angle
_geom_angle_site_symmetry_1
_geom_angle_site_symmetry_3
F11 Xe1 F15 79.6(3) . .
F11 Xe1 F12 79.5(3) . .
F15 Xe1 F12 88.8(3) . .
F11 Xe1 F14 80.0(3) . .
F15 Xe1 F14 87.7(4) . .
F12 Xe1 F14 159.5(3) . .
F11 Xe1 F13 80.0(4) . .
F15 Xe1 F13 159.6(3) . .
F12 Xe1 F13 88.0(3) . .
F14 Xe1 F13 88.3(4) . .
F21 Xe2 F29 87.4(7) . .
F21 Xe2 F24 131.5(10) . .
F29 Xe2 F24 81.3(6) . .
F21 Xe2 F26 134.5(10) . .
F29 Xe2 F26 83.5(5) . .
F24 Xe2 F26 90.9(10) . .
F21 Xe2 F27 91.5(14) . .
F29 Xe2 F27 78.4(8) . .
F24 Xe2 F27 131.0(13) . .
F26 Xe2 F27 43.0(12) . .
F21 Xe2 F23 97.0(17) . .
F29 Xe2 F23 80.8(10) . .
F24 Xe2 F23 34.8(13) . .
F26 Xe2 F23 125.1(17) . .
F27 Xe2 F23 157.2(14) . .
F21 Xe2 F25 159.8(13) . .
F29 Xe2 F25 74.7(11) . .
F24 Xe2 F25 55.7(16) . .
F26 Xe2 F25 35.6(14) . .
F27 Xe2 F25 76.0(17) . .
F23 Xe2 F25 89(2) . .
F21 Xe2 F22 46.0(9) . .
F29 Xe2 F22 78.5(5) . .
F24 Xe2 F22 85.5(9) . .
F26 Xe2 F22 161.9(6) . .
F27 Xe2 F22 132.0(12) . .
F23 Xe2 F22 51.1(16) . .
F25 Xe2 F22 135.3(15) . .
F21 Xe2 F28 50.4(9) . .
F29 Xe2 F28 77.4(6) . .
F24 Xe2 F28 158.5(7) . .
F26 Xe2 F28 84.1(10) . .
F27 Xe2 F28 41.1(11) . .
F23 Xe2 F28 141.1(15) . .
F25 Xe2 F28 114.9(15) . .
F22 Xe2 F28 92.8(9) . .
F21 Xe2 F4A 83.6(7) . .
F29 Xe2 F4A 144.9(3) . .
F24 Xe2 F4A 79.7(6) . .
F26 Xe2 F4A 125.8(5) . .
F27 Xe2 F4A 135.5(8) . .
F23 Xe2 F4A 66.8(10) . .
F25 Xe2 F4A 116.5(12) . .
F22 Xe2 F4A 70.9(5) . .
F28 Xe2 F4A 120.0(6) . .
F21 Xe2 F6C 82.7(7) . .
F29 Xe2 F6C 144.8(3) . .
F24 Xe2 F6C 129.4(5) . .
F26 Xe2 F6C 79.8(6) . .
F27 Xe2 F6C 68.3(8) . .
F23 Xe2 F6C 133.8(10) . .
F25 Xe2 F6C 106.5(13) . .
F22 Xe2 F6C 115.9(5) . .
F28 Xe2 F6C 70.2(5) . .
F4A Xe2 F6C 67.3(2) . .
F33 Xe3 F32 79.5(5) . .
F33 Xe3 F34 87.6(3) . 3_655
F32 Xe3 F34 79.5(2) . 3_655
F33 Xe3 F34 87.6(3) . .
F32 Xe3 F34 79.5(2) . .
F34 Xe3 F34 158.9(4) 3_655 .
F33 Xe3 F31 158.6(4) . .
F32 Xe3 F31 79.1(5) . .
F34 Xe3 F31 88.5(3) 3_655 .
F34 Xe3 F31 88.5(3) . .
F1F Ti1 F1A 97.7(5) . .
F1F Ti1 F1B 97.8(4) . .
F1A Ti1 F1B 97.8(4) . .
F1F Ti1 F1C 169.5(4) . .
F1A Ti1 F1C 89.2(4) . .
F1B Ti1 F1C 89.1(4) . .
F1F Ti1 F1D 89.3(4) . .
F1A Ti1 F1D 169.9(3) . .
F1B Ti1 F1D 88.3(3) . .
F1C Ti1 F1D 82.8(3) . .
F1F Ti1 F1E 89.0(4) . .
F1A Ti1 F1E 89.3(3) . .
F1B Ti1 F1E 169.4(3) . .
F1C Ti1 F1E 83.2(3) . .
F1D Ti1 F1E 83.6(2) . .
F2A Ti2 F2C 97.0(3) . .
F2A Ti2 F2C 97.0(3) . 3_655
F2C Ti2 F2C 98.4(4) . 3_655
F2A Ti2 F2B 90.4(3) . 3_655
F2C Ti2 F2B 168.4(3) . 3_655
F2C Ti2 F2B 89.5(2) 3_655 3_655
F2A Ti2 F2B 90.4(3) . .
F2C Ti2 F2B 89.5(2) . .
F2C Ti2 F2B 168.4(3) 3_655 .
F2B Ti2 F2B 81.5(3) 3_655 .
F2A Ti2 F2D 172.1(4) . .
F2C Ti2 F2D 88.1(2) . .
F2C Ti2 F2D 88.1(2) 3_655 .
F2B Ti2 F2D 83.7(2) 3_655 .
F2B Ti2 F2D 83.7(2) . .
F3C Ti3 F3A 96.9(6) . .
F3C Ti3 F3D 97.2(4) . .
F3A Ti3 F3D 97.3(5) . .
F3C Ti3 F3B 91.9(5) . .
F3A Ti3 F3B 168.6(5) . .
F3D Ti3 F3B 88.8(4) . .
F3C Ti3 F1D 172.5(4) . .
F3A Ti3 F1D 88.0(5) . .
F3D Ti3 F1D 87.8(3) . .
F3B Ti3 F1D 82.6(3) . .
F3C Ti3 F3E 90.6(3) . .
F3A Ti3 F3E 89.2(4) . .
F3D Ti3 F3E 169.2(3) . .
F3B Ti3 F3E 83.4(3) . .
F1D Ti3 F3E 83.8(2) . .
F4C Ti4 F4B 95.3(3) . .
F4C Ti4 F4A 96.1(3) . .
F4B Ti4 F4A 94.0(3) . .
F4C Ti4 F3E 93.0(3) . .
F4B Ti4 F3E 170.2(3) . .
F4A Ti4 F3E 90.1(3) . .
F4C Ti4 F4E 91.2(3) . .
F4B Ti4 F4E 88.8(3) . .
F4A Ti4 F4E 171.9(3) . .
F3E Ti4 F4E 86.0(2) . .
F4C Ti4 F4D 175.9(3) . .
F4B Ti4 F4D 86.5(3) . .
F4A Ti4 F4D 87.4(3) . .
F3E Ti4 F4D 84.9(2) . .
F4E Ti4 F4D 85.2(2) . .
F5A Ti5 F5B 97.0(3) . .
F5A Ti5 F5B 97.0(3) . 3_655
F5B Ti5 F5B 99.4(5) . 3_655
F5A Ti5 F4E 91.1(3) . .
F5B Ti5 F4E 167.4(3) . .
F5B Ti5 F4E 89.1(3) 3_655 .
F5A Ti5 F4E 91.1(3) . 3_655
F5B Ti5 F4E 89.1(3) . 3_655
F5B Ti5 F4E 167.4(3) 3_655 3_655
F4E Ti5 F4E 81.2(3) . 3_655
F5A Ti5 F2D 172.9(4) . .
F5B Ti5 F2D 87.5(3) . .
F5B Ti5 F2D 87.5(3) 3_655 .
F4E Ti5 F2D 83.6(2) . .
F4E Ti5 F2D 83.6(2) 3_655 .
F6A Ti6 F6B 96.2(3) . .
F6A Ti6 F6C 97.5(3) . .
F6B Ti6 F6C 94.5(3) . .
F6A Ti6 F1E 91.3(3) . .
F6B Ti6 F1E 170.4(3) . .
F6C Ti6 F1E 90.5(3) . .
F6A Ti6 F2B 90.7(3) . .
F6B Ti6 F2B 88.9(3) . .
F6C Ti6 F2B 170.7(3) . .
F1E Ti6 F2B 84.9(2) . .
F6A Ti6 F4D 174.1(3) . .
F6B Ti6 F4D 87.2(2) . .
F6C Ti6 F4D 87.0(2) . .
F1E Ti6 F4D 84.9(2) . .
F2B Ti6 F4D 84.5(2) . .
Ti1 F1C Ti1 149.9(5) . 3_655
Ti1 F1D Ti3 145.1(3) . .
Ti6 F1E Ti1 154.4(3) . .
Ti6 F2B Ti2 150.2(3) . .
Ti2 F2D Ti5 143.3(4) . .
Ti3 F3B Ti3 150.6(5) 3_655 .
Ti4 F3E Ti3 154.7(3) . .
Ti4 F4A Xe2 162.4(4) . .
Ti6 F4D Ti4 142.8(3) . .
Ti4 F4E Ti5 150.4(3) . .
Ti6 F6C Xe2 159.8(3) . .
F22 F21 F28 140.5(16) . .
F22 F21 Xe2 77.3(12) . .
F28 F21 Xe2 74.2(11) . .
F21 F22 F23 120.6(16) . .
F21 F22 Xe2 56.7(9) . .
F23 F22 Xe2 64.1(12) . .
F24 F23 F22 134(2) . .
F24 F23 Xe2 69.8(15) . .
F22 F23 Xe2 64.8(12) . .
F23 F24 F25 136(2) . .
F23 F24 Xe2 75.5(16) . .
F25 F24 Xe2 64.0(12) . .
F26 F25 F24 129(2) . .
F26 F25 Xe2 69.7(16) . .
F24 F25 Xe2 60.3(11) . .
F25 F26 F27 135(2) . .
F25 F26 Xe2 74.7(16) . .
F27 F26 Xe2 69.7(12) . .
F28 F27 F26 138(2) . .
F28 F27 Xe2 70.8(12) . .
F26 F27 Xe2 67.4(12) . .
F27 F28 F21 123.3(17) . .
F27 F28 Xe2 68.0(13) . .
F21 F28 Xe2 55.4(9) . .

loop_
_geom_bond_atom_site_label_1
_geom_bond_atom_site_label_2
_geom_bond_distance
_geom_bond_site_symmetry_2
Xe1 F11 1.806(6) .
Xe1 F15 1.818(7) .
Xe1 F12 1.827(6) .
Xe1 F14 1.833(6) .
Xe1 F13 1.836(8) .
Xe2 F21 1.595(17) .
Xe2 F29 1.786(7) .
Xe2 F24 1.794(16) .
Xe2 F26 1.803(15) .
Xe2 F27 1.83(2) .
Xe2 F23 1.85(2) .
Xe2 F25 1.85(2) .
Xe2 F22 1.862(15) .
Xe2 F28 1.865(16) .
Xe2 F4A 2.492(6) .
Xe2 F6C 2.582(6) .
Xe3 F33 1.818(11) .
Xe3 F32 1.820(9) .
Xe3 F34 1.822(8) 3_655
Xe3 F34 1.822(8) .
Xe3 F31 1.845(12) .
Ti1 F1F 1.738(8) .
Ti1 F1A 1.758(7) .
Ti1 F1B 1.801(7) .
Ti1 F1C 1.968(3) .
Ti1 F1D 1.973(5) .
Ti1 F1E 1.994(6) .
Ti2 F2A 1.750(8) .
Ti2 F2C 1.779(6) .
Ti2 F2C 1.779(5) 3_655
Ti2 F2B 1.968(5) 3_655
Ti2 F2B 1.968(5) .
Ti2 F2D 1.975(7) .
Ti3 F3C 1.728(7) .
Ti3 F3A 1.743(10) .
Ti3 F3D 1.801(7) .
Ti3 F3B 1.964(3) .
Ti3 F1D 1.973(6) .
Ti3 F3E 2.006(6) .
Ti4 F4C 1.743(6) .
Ti4 F4B 1.803(6) .
Ti4 F4A 1.822(6) .
Ti4 F3E 1.916(6) .
Ti4 F4E 1.929(5) .
Ti4 F4D 1.973(5) .
Ti5 F5A 1.733(8) .
Ti5 F5B 1.778(6) .
Ti5 F5B 1.778(6) 3_655
Ti5 F4E 1.962(5) .
Ti5 F4E 1.962(5) 3_655
Ti5 F2D 1.981(7) .
Ti6 F6A 1.731(6) .
Ti6 F6B 1.801(6) .
Ti6 F6C 1.823(6) .
Ti6 F1E 1.928(5) .
Ti6 F2B 1.937(5) .
Ti6 F4D 1.972(5) .
F1C Ti1 1.968(3) 3_655
F3B Ti3 1.964(3) 3_655
F21 F22 1.37(3) .
F21 F28 1.49(3) .
F22 F23 1.60(5) .
F23 F24 1.09(4) .
F24 F25 1.71(5) .
F25 F26 1.12(4) .
F26 F27 1.33(4) .
F27 F28 1.30(3) .

loop_
_geom_torsion_atom_site_label_1
_geom_torsion_atom_site_label_2
_geom_torsion_atom_site_label_3
_geom_torsion_atom_site_label_4
_geom_torsion
F4C Ti4 F4A Xe2 167.4(14)
F4B Ti4 F4A Xe2 71.6(15)
F3E Ti4 F4A Xe2 -99.5(14)
F4D Ti4 F4A Xe2 -14.6(14)
F6A Ti6 F6C Xe2 -167.7(10)
F6B Ti6 F6C Xe2 -70.9(11)
F1E Ti6 F6C Xe2 100.9(11)
F4D Ti6 F6C Xe2 16.1(11)
F29 Xe2 F21 F22 76.5(9)
F24 Xe2 F21 F22 0.5(15)
F26 Xe2 F21 F22 154.7(10)
F27 Xe2 F21 F22 154.8(11)
F23 Xe2 F21 F22 -4.0(13)
F25 Xe2 F21 F22 104(5)
F28 Xe2 F21 F22 152.3(14)
F4A Xe2 F21 F22 -69.6(9)
F6C Xe2 F21 F22 -137.4(9)
F29 Xe2 F21 F28 -75.8(9)
F24 Xe2 F21 F28 -151.8(10)
F26 Xe2 F21 F28 2.4(14)
F27 Xe2 F21 F28 2.5(12)
F23 Xe2 F21 F28 -156.3(13)
F25 Xe2 F21 F28 -49(5)
F22 Xe2 F21 F28 -152.3(14)
F4A Xe2 F21 F28 138.1(9)
F6C Xe2 F21 F28 70.3(8)
F28 F21 F22 F23 50(3)
Xe2 F21 F22 F23 5.3(18)
F28 F21 F22 Xe2 45(2)
F29 Xe2 F22 F21 -97.6(11)
F24 Xe2 F22 F21 -179.6(11)
F26 Xe2 F22 F21 -100(3)
F27 Xe2 F22 F21 -35.0(16)
F23 Xe2 F22 F21 174.9(17)
F25 Xe2 F22 F21 -151.5(19)
F28 Xe2 F22 F21 -21.0(11)
F4A Xe2 F22 F21 99.8(10)
F6C Xe2 F22 F21 48.3(11)
F21 Xe2 F22 F23 -174.9(17)
F29 Xe2 F22 F23 87.5(13)
F24 Xe2 F22 F23 5.5(14)
F26 Xe2 F22 F23 85(3)
F27 Xe2 F22 F23 150.1(17)
F25 Xe2 F22 F23 34(2)
F28 Xe2 F22 F23 164.0(14)
F4A Xe2 F22 F23 -75.1(13)
F6C Xe2 F22 F23 -126.6(13)
F21 F22 F23 F24 -17(4)
Xe2 F22 F23 F24 -12(3)
F21 F22 F23 Xe2 -4.9(16)
F21 Xe2 F23 F24 174.1(17)
F29 Xe2 F23 F24 87.8(18)
F26 Xe2 F23 F24 13(2)
F27 Xe2 F23 F24 63(5)
F25 Xe2 F23 F24 13(2)
F22 Xe2 F23 F24 170(2)
F28 Xe2 F23 F24 144.5(17)
F4A Xe2 F23 F24 -106.0(19)
F6C Xe2 F23 F24 -99(2)
F21 Xe2 F23 F22 3.7(12)
F29 Xe2 F23 F22 -82.5(10)
F24 Xe2 F23 F22 -170(2)
F26 Xe2 F23 F22 -157.8(9)
F27 Xe2 F23 F22 -107(4)
F25 Xe2 F23 F22 -157.1(15)
F28 Xe2 F23 F22 -26(2)
F4A Xe2 F23 F22 83.6(12)
F6C Xe2 F23 F22 90.3(17)
F22 F23 F24 F25 -9(6)
Xe2 F23 F24 F25 -21(3)
F22 F23 F24 Xe2 12(3)
F21 Xe2 F24 F23 -8(2)
F29 Xe2 F24 F23 -86.5(19)
F26 Xe2 F24 F23 -169.8(19)
F27 Xe2 F24 F23 -153(2)
F25 Xe2 F24 F23 -164(2)
F22 Xe2 F24 F23 -7.5(19)
F28 Xe2 F24 F23 -94(3)
F4A Xe2 F24 F23 63.9(19)
F6C Xe2 F24 F23 112.7(19)
F21 Xe2 F24 F25 156.0(16)
F29 Xe2 F24 F25 77.3(14)
F26 Xe2 F24 F25 -5.9(15)
F27 Xe2 F24 F25 11.2(18)
F23 Xe2 F24 F25 164(2)
F22 Xe2 F24 F25 156.4(15)
F28 Xe2 F24 F25 70(3)
F4A Xe2 F24 F25 -132.2(14)
F6C Xe2 F24 F25 -83.4(15)
F23 F24 F25 F26 35(6)
Xe2 F24 F25 F26 12(3)
F23 F24 F25 Xe2 23(3)
F21 Xe2 F25 F26 72(5)
F29 Xe2 F25 F26 100.4(19)
F24 Xe2 F25 F26 -170(3)
F27 Xe2 F25 F26 18.9(18)
F23 Xe2 F25 F26 -179(2)
F22 Xe2 F25 F26 155.6(13)
F28 Xe2 F25 F26 32(2)
F4A Xe2 F25 F26 -115.4(17)
F6C Xe2 F25 F26 -43(2)
F21 Xe2 F25 F24 -118(4)
F29 Xe2 F25 F24 -89.8(11)
F26 Xe2 F25 F24 170(3)
F27 Xe2 F25 F24 -171.3(14)
F23 Xe2 F25 F24 -9.1(14)
F22 Xe2 F25 F24 -35(2)
F28 Xe2 F25 F24 -157.7(9)
F4A Xe2 F25 F24 54.4(14)
F6C Xe2 F25 F24 126.8(9)
F24 F25 F26 F27 -49(5)
Xe2 F25 F26 F27 -38(3)
F24 F25 F26 Xe2 -11(3)
F21 Xe2 F26 F25 -153(2)
F29 Xe2 F26 F25 -73(2)
F24 Xe2 F26 F25 8(2)
F27 Xe2 F26 F25 -153(3)
F23 Xe2 F26 F25 1(3)
F22 Xe2 F26 F25 -70(4)
F28 Xe2 F26 F25 -151(2)
F4A Xe2 F26 F25 86(2)
F6C Xe2 F26 F25 138(2)
F21 Xe2 F26 F27 0.1(17)
F29 Xe2 F26 F27 79.9(13)
F24 Xe2 F26 F27 161.0(14)
F23 Xe2 F26 F27 153.9(17)
F25 Xe2 F26 F27 153(3)
F22 Xe2 F26 F27 83(4)
F28 Xe2 F26 F27 2.0(14)
F4A Xe2 F26 F27 -121.1(12)
F6C Xe2 F26 F27 -69.0(13)
F25 F26 F27 F28 35(5)
Xe2 F26 F27 F28 -4(3)
F25 F26 F27 Xe2 39(3)
F21 Xe2 F27 F28 -2.9(14)
F29 Xe2 F27 F28 84.1(12)
F24 Xe2 F27 F28 151.5(12)
F26 Xe2 F27 F28 177(2)
F23 Xe2 F27 F28 109(4)
F25 Xe2 F27 F28 161.0(17)
F22 Xe2 F27 F28 21.5(19)
F4A Xe2 F27 F28 -85.3(17)
F6C Xe2 F27 F28 -84.4(13)
F21 Xe2 F27 F26 -179.9(12)
F29 Xe2 F27 F26 -92.9(12)
F24 Xe2 F27 F26 -25.5(18)
F23 Xe2 F27 F26 -68(5)
F25 Xe2 F27 F26 -16.0(15)
F22 Xe2 F27 F26 -155.6(11)
F28 Xe2 F27 F26 -177(2)
F4A Xe2 F27 F26 97.7(16)
F6C Xe2 F27 F26 98.5(12)
F26 F27 F28 F21 8(4)
Xe2 F27 F28 F21 3.7(18)
F26 F27 F28 Xe2 4(3)
F22 F21 F28 F27 -50(3)
Xe2 F21 F28 F27 -4(2)
F22 F21 F28 Xe2 -45(2)
F21 Xe2 F28 F27 176.2(18)
F29 Xe2 F28 F27 -86.6(14)
F24 Xe2 F28 F27 -79(3)
F26 Xe2 F28 F27 -2.0(14)
F23 Xe2 F28 F27 -144(2)
F25 Xe2 F28 F27 -20.4(19)
F22 Xe2 F28 F27 -164.2(14)
F4A Xe2 F28 F27 126.3(13)
F6C Xe2 F28 F27 79.2(13)
F29 Xe2 F28 F21 97.1(10)
F24 Xe2 F28 F21 104(3)
F26 Xe2 F28 F21 -178.3(10)
F27 Xe2 F28 F21 -176.2(18)
F23 Xe2 F28 F21 39(2)
F25 Xe2 F28 F21 163.4(15)
F22 Xe2 F28 F21 19.6(10)
F4A Xe2 F28 F21 -50.0(11)
F6C Xe2 F28 F21 -97.0(9)
